data_7009488
loop_
_publ_author_name
'Coxall, Robert A.'
'Harris, Steven G.'
'Henderson, David K.'
'Parsons, Simon'
'Tasker, Peter A.'
'Winpenny, Richard E. P.'

_publ_section_title
;
 Inter-ligand reactions: in situ formation of new polydentate ligands
;
_journal_issue 14
_journal_name_full 'Journal of the Chemical Society, Dalton Transactions'
_journal_page_first 2349
_journal_paper_doi 10.1039/b001404o
_journal_year 2000
_chemical_formula_sum 'C14 H20 N8 Ni S4'
_chemical_formula_weight 487.33
_chemical_name_systematic
; 
 ? 
;
_space_group_IT_number 14
_symmetry_cell_setting monoclinic
_symmetry_space_group_name_Hall '-P 2yn'
_symmetry_space_group_name_H-M 'P 1 21/n 1'
_atom_sites_solution_hydrogens geom
_atom_sites_solution_primary Patterson
_atom_sites_solution_secondary difmap
_audit_creation_method SHELXL-97
_cell_angle_alpha 90.00
_cell_angle_beta 101.145(17)
_cell_angle_gamma 90.00
_cell_formula_units_Z 4
_cell_length_a 7.5234(15)
_cell_length_b 16.689(3)
_cell_length_c 16.472(3)
_cell_measurement_reflns_used 48
_cell_measurement_temperature 220(2)
_cell_measurement_theta_max 22
_cell_measurement_theta_min 20
_cell_volume 2029.2(7)
_computing_cell_refinement 'Stoe DIF4'
_computing_data_collection 'Stoe DIF4'
_computing_data_reduction 'Stoe REDU4'
_computing_molecular_graphics SHELXTL
_computing_structure_refinement 'SHELXL-97 (Sheldrick, 1997)'
_computing_structure_solution DIRDIF
_diffrn_ambient_temperature 220(2)
_diffrn_measured_fraction_theta_full 0.929
_diffrn_measured_fraction_theta_max 0.929
_diffrn_measurement_method Omega-theta
_diffrn_radiation_monochromator graphite
_diffrn_radiation_source 'fine-focus sealed tube'
_diffrn_radiation_type CuK\a
_diffrn_radiation_wavelength 1.54178
_diffrn_reflns_av_R_equivalents 0.0438
_diffrn_reflns_av_sigmaI/netI 0.0513
_diffrn_reflns_limit_h_max 7
_diffrn_reflns_limit_h_min -8
_diffrn_reflns_limit_k_max 20
_diffrn_reflns_limit_k_min -14
_diffrn_reflns_limit_l_max 20
_diffrn_reflns_limit_l_min -14
_diffrn_reflns_number 6005
_diffrn_reflns_theta_full 70.01
_diffrn_reflns_theta_max 70.01
_diffrn_reflns_theta_min 3.81
_diffrn_standards_decay_% +/-1
_diffrn_standards_interval_time 60
_diffrn_standards_number 3
_exptl_absorpt_coefficient_mu 5.381
_exptl_absorpt_correction_T_max 0.769
_exptl_absorpt_correction_T_min 0.425
_exptl_absorpt_correction_type 'Optimised numerical'
_exptl_absorpt_process_details x-shape
_exptl_crystal_colour Plae-yellow
_exptl_crystal_density_diffrn 1.595
_exptl_crystal_density_method 'not measured'
_exptl_crystal_description block
_exptl_crystal_F_000 1008
_exptl_crystal_size_max 0.58
_exptl_crystal_size_mid 0.16
_exptl_crystal_size_min 0.08
_refine_diff_density_max 1.148
_refine_diff_density_min -0.658
_refine_diff_density_rms 0.130
_refine_ls_extinction_method none
_refine_ls_goodness_of_fit_ref 1.006
_refine_ls_hydrogen_treatment riding
_refine_ls_matrix_type full
_refine_ls_number_parameters 326
_refine_ls_number_reflns 3575
_refine_ls_number_restraints 82
_refine_ls_restrained_S_all 0.994
_refine_ls_R_factor_all 0.1003
_refine_ls_R_factor_gt 0.0740
_refine_ls_shift/su_max 0.063
_refine_ls_shift/su_mean 0.003
_refine_ls_structure_factor_coef Fsqd
_refine_ls_weighting_details 'calc w=1/[\s^2^(Fo^2^)+(0.1471P)^2^+0.0000P] where P=(Fo^2^+2Fc^2^)/3'
_refine_ls_weighting_scheme calc
_refine_ls_wR_factor_gt 0.1875
_refine_ls_wR_factor_ref 0.2095
_reflns_number_gt 2542
_reflns_number_total 3575
_reflns_threshold_expression >2sigma(I)
_cod_data_source_file b001404o.txt
_cod_data_source_block nidh70
_cod_depositor_comments
;
The following automatic conversions were performed:
'_atom_site_symetry_multiplicity' tag replaced with
'_atom_site_symmetry_multiplicity'.

Automatic conversion script
Id: cif_correct_tags 1440 2010-10-19 06:21:57Z saulius 

The following automatic conversions were performed:
'_symmetry_cell_setting' value 'Monoclinic' changed to 'monoclinic'
according to '/home/saulius/struct/CIF-dictionaries/cif_core.dic'
dictionary named 'cif_core.dic' version 2.4.1 from 2010-06-29.

Automatic conversion script
Id: cif_fix_enum 1527 2010-12-29 10:47:43Z saulius 

The following automatic conversions were performed:

'_atom_sites_solution_hydrogens' value 'geometric' was changed to
'geom'.

Automatic conversion script
Id: cif_fix_values 6452 2018-10-05 10:23:21Z andrius 
;
_cod_original_sg_symbol_H-M P21/n
_cod_database_code 7009488

loop_
_symmetry_equiv_pos_as_xyz
'x, y, z'
'-x+1/2, y+1/2, -z+1/2'
'-x, -y, -z'
'x-1/2, -y-1/2, z-1/2'

loop_
_atom_site_label
_atom_site_type_symbol
_atom_site_fract_x
_atom_site_fract_y
_atom_site_fract_z
_atom_site_U_iso_or_equiv
_atom_site_adp_type
_atom_site_occupancy
_atom_site_symmetry_multiplicity
_atom_site_calc_flag
_atom_site_refinement_flags
_atom_site_disorder_assembly
_atom_site_disorder_group
Ni1 Ni 0.16230(13) 0.05668(7) 0.45831(6) 0.0333(3) Uani 0.90 1 d PD A 1
N1A N 0.2916(7) 0.0535(3) 0.5652(3) 0.0380(11) Uani 0.90 1 d PD A 1
C2A C 0.2767(8) 0.1287(4) 0.5925(4) 0.0359(13) Uani 0.90 1 d PD A 1
S2A S 0.1432(3) 0.17928(12) 0.51124(11) 0.0406(4) Uani 0.90 1 d PD A 1
N3A N 0.3516(8) 0.1558(3) 0.6667(3) 0.0374(12) Uani 0.90 1 d PD A 1
C4A C 0.4491(9) 0.0984(4) 0.7153(4) 0.0381(14) Uani 0.90 1 d PD A 1
N41A N 0.5212(8) 0.1212(4) 0.7929(3) 0.0446(13) Uani 0.90 1 d PD A 1
C42A C 0.4811(12) 0.2008(5) 0.8234(5) 0.057(2) Uani 0.90 1 d PD A 1
H42A H 0.4791 0.2403 0.7793 0.069 Uiso 0.90 1 calc PR A 1
H42B H 0.5778 0.2160 0.8697 0.069 Uiso 0.90 1 calc PR A 1
C43A C 0.3042(15) 0.2027(7) 0.8513(6) 0.080(3) Uani 0.90 1 d PD A 1
H43A H 0.2821 0.2564 0.8698 0.120 Uiso 0.90 1 calc PR A 1
H43B H 0.3073 0.1653 0.8966 0.120 Uiso 0.90 1 calc PR A 1
H43C H 0.2080 0.1878 0.8057 0.120 Uiso 0.90 1 calc PR A 1
C44A C 0.6301(10) 0.0671(5) 0.8520(4) 0.059(2) Uani 0.90 1 d PD A 1
H44A H 0.6429 0.0169 0.8251 0.071 Uiso 0.45 1 d PR A 1
H44B H 0.5696 0.0569 0.8972 0.071 Uiso 0.45 1 d PR A 1
H44C H 0.7455 0.0914 0.8728 0.071 Uiso 0.45 1 d PR A 1
H44D H 0.6512 0.0187 0.8237 0.071 Uiso 0.45 1 d PR A 1
C45A C 0.815(2) 0.1021(11) 0.8848(11) 0.069(5) Uiso 0.45 1 d PD A 1
H45A H 0.8726 0.1163 0.8389 0.104 Uiso 0.45 1 calc PR A 1
H45B H 0.8893 0.0629 0.9195 0.104 Uiso 0.45 1 calc PR A 1
H45C H 0.8030 0.1497 0.9172 0.104 Uiso 0.45 1 calc PR A 1
C46A C 0.542(3) 0.0445(13) 0.9229(11) 0.093(6) Uiso 0.45 1 d PD A 1
H46A H 0.4246 0.0210 0.9018 0.139 Uiso 0.45 1 calc PR A 1
H46B H 0.5277 0.0920 0.9550 0.139 Uiso 0.45 1 calc PR A 1
H46C H 0.6178 0.0060 0.9578 0.139 Uiso 0.45 1 calc PR A 1
N5A N 0.4809(8) 0.0231(4) 0.6918(3) 0.0371(12) Uani 0.90 1 d PD A 1
C6A C 0.3967(9) 0.0040(4) 0.6159(3) 0.0341(13) Uani 0.90 1 d PD A 1
N1B N 0.2048(6) -0.0526(3) 0.4326(3) 0.0327(11) Uani 0.90 1 d PD A 1
C2B C 0.1266(8) -0.0849(4) 0.3572(3) 0.0337(13) Uani 0.90 1 d PD A 1
S2B S -0.0061(2) -0.02450(12) 0.28388(10) 0.0444(4) Uani 0.90 1 d PD A 1
S3B S 0.0082(2) 0.08583(10) 0.33940(9) 0.0431(4) Uani 0.90 1 d PD A 1
N3B N 0.1384(7) -0.1583(3) 0.3323(3) 0.0373(12) Uani 0.90 1 d PD A 1
C4B C 0.2407(8) -0.2086(4) 0.3886(4) 0.0378(14) Uani 0.90 1 d PD A 1
N41B N 0.2504(8) -0.2846(3) 0.3686(3) 0.0422(13) Uani 0.90 1 d PD A 1
C42B C 0.1346(9) -0.3168(4) 0.2935(4) 0.0448(16) Uani 0.90 1 d PD A 1
H42C H 0.1921 -0.3643 0.2749 0.054 Uiso 0.90 1 calc PR A 1
H42D H 0.1210 -0.2766 0.2494 0.054 Uiso 0.90 1 calc PR A 1
C43B C -0.0507(9) -0.3392(6) 0.3100(5) 0.056(2) Uani 0.90 1 d PD A 1
H43D H -0.1243 -0.3609 0.2599 0.084 Uiso 0.90 1 calc PR A 1
H43E H -0.1089 -0.2919 0.3270 0.084 Uiso 0.90 1 calc PR A 1
H43F H -0.0373 -0.3791 0.3535 0.084 Uiso 0.90 1 calc PR A 1
C44B C 0.3556(11) -0.3427(5) 0.4255(5) 0.0516(17) Uani 0.90 1 d PD A 1
H44E H 0.2849 -0.3918 0.4266 0.062 Uiso 0.90 1 calc PR A 1
H44F H 0.3822 -0.3204 0.4816 0.062 Uiso 0.90 1 calc PR A 1
C45B C 0.5337(11) -0.3621(6) 0.3969(5) 0.063(2) Uani 0.90 1 d PD A 1
H45D H 0.6028 -0.4004 0.4347 0.095 Uiso 0.90 1 calc PR A 1
H45E H 0.6037 -0.3134 0.3963 0.095 Uiso 0.90 1 calc PR A 1
H45F H 0.5068 -0.3849 0.3417 0.095 Uiso 0.90 1 calc PR A 1
N5B N 0.3314(7) -0.1819(3) 0.4633(3) 0.0348(11) Uani 0.90 1 d PD A 1
C6B C 0.3070(8) -0.1088(4) 0.4823(3) 0.0333(13) Uani 0.90 1 d PD A 1
S6AB S 0.4368(3) -0.09292(12) 0.58303(11) 0.0349(4) Uani 0.90 1 d PD A 1
Ni2 Ni 0.153(2) 0.0189(8) 0.4357(8) 0.071(5) Uiso 0.10 1 d PD B 2
N1C N 0.236(8) -0.0849(15) 0.436(2) 0.114(7) Uiso 0.10 1 d PD B 2
C2C C 0.150(11) -0.1139(18) 0.363(3) 0.114(7) Uiso 0.10 1 d PD B 2
S2C S 0.033(5) -0.0334(14) 0.3120(13) 0.114(7) Uiso 0.10 1 d PD B 2
N3C N 0.157(13) -0.1888(18) 0.338(3) 0.114(7) Uiso 0.10 1 d PD B 2
C4C C 0.245(11) -0.2381(14) 0.399(3) 0.114(7) Uiso 0.10 1 d PD B 2
N41C N 0.260(11) -0.3150(15) 0.377(3) 0.114(7) Uiso 0.10 1 d PD B 2
C42C C 0.160(12) -0.345(3) 0.296(4) 0.114(7) Uiso 0.10 1 d PD B 2
H42E H 0.1712 -0.4030 0.2947 0.137 Uiso 0.10 1 calc PR B 2
H42F H 0.2156 -0.3224 0.2520 0.137 Uiso 0.10 1 calc PR B 2
C43C C -0.035(10) -0.322(9) 0.281(6) 0.114(7) Uiso 0.10 1 d PD B 2
H43D H -0.0909 -0.3360 0.2248 0.172 Uiso 0.10 1 calc PR B 2
H43E H -0.0465 -0.2652 0.2896 0.172 Uiso 0.10 1 calc PR B 2
H43F H -0.0948 -0.3514 0.3193 0.172 Uiso 0.10 1 calc PR B 2
C44C C 0.386(13) -0.370(3) 0.427(4) 0.114(7) Uiso 0.10 1 d PD B 2
H44G H 0.3194 -0.4164 0.4419 0.137 Uiso 0.10 1 calc PR B 2
H44H H 0.4449 -0.3433 0.4777 0.137 Uiso 0.10 1 calc PR B 2
C45C C 0.528(13) -0.398(7) 0.380(8) 0.114(7) Uiso 0.10 1 d PD B 2
H45D H 0.6064 -0.4373 0.4129 0.172 Uiso 0.10 1 calc PR B 2
H45E H 0.6003 -0.3531 0.3683 0.172 Uiso 0.10 1 calc PR B 2
H45F H 0.4699 -0.4229 0.3281 0.172 Uiso 0.10 1 calc PR B 2
N5C N 0.334(13) -0.2150(14) 0.474(3) 0.114(7) Uiso 0.10 1 d PD B 2
C6C C 0.333(8) -0.1367(15) 0.487(2) 0.114(7) Uiso 0.10 1 d PD B 2
N1D N 0.268(9) 0.0431(17) 0.5471(18) 0.114(7) Uiso 0.10 1 d PD B 2
C2D C 0.260(11) 0.119(2) 0.579(2) 0.114(7) Uiso 0.10 1 d PD B 2
S2D S 0.140(7) 0.1930(14) 0.5169(19) 0.114(7) Uiso 0.10 1 d PD B 2
S3D S 0.046(4) 0.1357(10) 0.4070(13) 0.114(7) Uiso 0.10 1 d PD B 2
N3D N 0.347(15) 0.147(2) 0.649(3) 0.114(7) Uiso 0.10 1 d PD B 2
C4D C 0.444(14) 0.091(3) 0.701(3) 0.114(7) Uiso 0.10 1 d PD B 2
N41D N 0.516(9) 0.113(3) 0.776(2) 0.114(7) Uiso 0.10 1 d PD B 2
C42D C 0.464(12) 0.189(3) 0.810(3) 0.114(7) Uiso 0.10 1 d PD B 2
H42G H 0.3988 0.2224 0.7647 0.137 Uiso 0.10 1 calc PR B 2
H42H H 0.5731 0.2183 0.8363 0.137 Uiso 0.10 1 calc PR B 2
C43D C 0.344(19) 0.175(8) 0.873(7) 0.114(7) Uiso 0.10 1 d PD B 2
H43G H 0.3423 0.2227 0.9062 0.172 Uiso 0.10 1 calc PR B 2
H43H H 0.3920 0.1304 0.9084 0.172 Uiso 0.10 1 calc PR B 2
H43I H 0.2223 0.1625 0.8444 0.172 Uiso 0.10 1 calc PR B 2
C44D C 0.674(11) 0.072(4) 0.825(4) 0.114(7) Uiso 0.10 1 d PD B 2
H44I H 0.7253 0.0349 0.7890 0.137 Uiso 0.10 1 calc PR B 2
H44J H 0.6368 0.0400 0.8689 0.137 Uiso 0.10 1 calc PR B 2
C45D C 0.818(9) 0.133(6) 0.863(7) 0.114(7) Uiso 0.10 1 d PD B 2
H45G H 0.9069 0.1079 0.9056 0.172 Uiso 0.10 1 calc PR B 2
H45H H 0.7598 0.1768 0.8873 0.172 Uiso 0.10 1 calc PR B 2
H45I H 0.8770 0.1546 0.8203 0.172 Uiso 0.10 1 calc PR B 2
N5D N 0.464(15) 0.014(3) 0.675(3) 0.114(7) Uiso 0.10 1 d PD B 2
C6D C 0.381(14) -0.005(3) 0.602(3) 0.114(7) Uiso 0.10 1 d PD B 2
S6CD S 0.448(6) -0.1046(18) 0.5847(19) 0.114(7) Uiso 0.10 1 d PD B 2

loop_
_atom_site_aniso_label
_atom_site_aniso_U_11
_atom_site_aniso_U_22
_atom_site_aniso_U_33
_atom_site_aniso_U_23
_atom_site_aniso_U_13
_atom_site_aniso_U_12
Ni1 0.0218(6) 0.0458(7) 0.0308(5) 0.0004(5) 0.0016(4) -0.0006(4)
N1A 0.032(3) 0.049(3) 0.033(2) 0.003(2) 0.006(2) -0.002(2)
C2A 0.020(3) 0.052(4) 0.035(3) -0.003(3) 0.006(2) -0.002(3)
S2A 0.0327(8) 0.0483(10) 0.0392(8) 0.0025(7) 0.0026(6) 0.0024(7)
N3A 0.027(3) 0.047(3) 0.039(3) -0.001(2) 0.008(2) -0.003(2)
C4A 0.026(3) 0.055(4) 0.033(3) -0.003(3) 0.007(2) -0.004(3)
N41A 0.033(3) 0.059(4) 0.038(3) -0.008(2) -0.002(2) 0.001(2)
C42A 0.060(5) 0.064(5) 0.042(4) -0.020(3) -0.004(3) 0.000(4)
C43A 0.081(7) 0.090(8) 0.071(6) -0.026(5) 0.018(5) 0.021(5)
C44A 0.053(5) 0.081(6) 0.037(4) -0.011(4) -0.006(3) 0.010(4)
N5A 0.023(3) 0.057(3) 0.030(2) -0.006(2) 0.001(2) -0.001(2)
C6A 0.020(3) 0.055(4) 0.027(3) -0.002(2) 0.002(2) -0.003(2)
N1B 0.019(2) 0.047(3) 0.031(2) -0.005(2) 0.0014(18) -0.003(2)
C2B 0.020(3) 0.053(4) 0.028(3) 0.000(2) 0.004(2) -0.006(3)
S2B 0.0332(9) 0.0584(11) 0.0372(8) 0.0017(7) -0.0045(7) -0.0005(7)
S3B 0.0341(9) 0.0526(10) 0.0380(8) 0.0054(7) -0.0042(6) 0.0017(7)
N3B 0.021(3) 0.054(3) 0.036(3) -0.005(2) 0.004(2) 0.000(2)
C4B 0.019(3) 0.054(4) 0.039(3) -0.003(3) 0.004(2) -0.002(3)
N41B 0.030(3) 0.053(3) 0.042(3) -0.015(3) 0.004(2) -0.001(3)
C42B 0.037(4) 0.048(4) 0.047(4) -0.012(3) 0.003(3) 0.005(3)
C43B 0.030(4) 0.081(6) 0.054(4) -0.018(4) 0.003(3) -0.004(3)
C44B 0.050(4) 0.048(4) 0.054(4) -0.005(3) 0.004(3) 0.008(3)
C45B 0.043(4) 0.080(6) 0.065(5) -0.010(4) 0.004(4) 0.014(4)
N5B 0.016(2) 0.056(3) 0.030(2) -0.003(2) -0.0015(18) 0.001(2)
C6B 0.017(3) 0.050(4) 0.035(3) -0.003(3) 0.010(2) -0.003(2)
S6AB 0.0209(7) 0.0491(9) 0.0327(7) -0.0022(6) -0.0002(5) 0.0020(6)

loop_
_atom_type_symbol
_atom_type_description
_atom_type_scat_dispersion_real
_atom_type_scat_dispersion_imag
_atom_type_scat_source
C C 0.0181 0.0091 'International Tables Vol C Tables 4.2.6.8 and 6.1.1.4'
H H 0.0000 0.0000 'International Tables Vol C Tables 4.2.6.8 and 6.1.1.4'
N N 0.0311 0.0180 'International Tables Vol C Tables 4.2.6.8 and 6.1.1.4'
S S 0.3331 0.5567 'International Tables Vol C Tables 4.2.6.8 and 6.1.1.4'
Ni Ni -3.0029 0.5091 'International Tables Vol C Tables 4.2.6.8 and 6.1.1.4'

loop_
_geom_angle_atom_site_label_1
_geom_angle_atom_site_label_2
_geom_angle_atom_site_label_3
_geom_angle
_geom_angle_site_symmetry_1
_geom_angle_site_symmetry_3
_geom_angle_publ_flag
N1A Ni1 N1B 96.0(2) . . ?
N1A Ni1 S3B 168.27(19) . . ?
N1B Ni1 S3B 95.68(15) . . ?
N1A Ni1 S2A 73.47(18) . . ?
N1B Ni1 S2A 169.46(15) . . ?
S3B Ni1 S2A 94.86(8) . . ?
N1A Ni1 C2A 31.3(2) . . ?
N1B Ni1 C2A 127.3(2) . . ?
S3B Ni1 C2A 136.98(17) . . ?
S2A Ni1 C2A 42.15(15) . . ?
C6A N1A C2A 116.7(5) . . ?
C6A N1A Ni1 139.7(5) . . ?
C2A N1A Ni1 103.3(4) . . ?
N3A C2A N1A 125.4(6) . . ?
N3A C2A S2A 129.0(5) . . ?
N1A C2A S2A 105.7(4) . . ?
N3A C2A Ni1 170.7(5) . . ?
N1A C2A Ni1 45.4(3) . . ?
S2A C2A Ni1 60.30(19) . . ?
C2A S2A Ni1 77.5(2) . . ?
C2A N3A C4A 112.7(5) . . ?
N41A C4A N5A 118.4(6) . . ?
N41A C4A N3A 115.5(6) . . ?
N5A C4A N3A 126.1(5) . . ?
C4A N41A C44A 122.1(6) . . ?
C4A N41A C42A 120.6(6) . . ?
C44A N41A C42A 117.2(5) . . ?
N41A C42A C43A 112.2(7) . . ?
N41A C44A C46A 113.7(9) . . ?
N41A C44A C45A 111.0(9) . . ?
C46A C44A C45A 109.5(12) . . ?
C6A N5A C4A 114.5(5) . . ?
N1A C6A N5A 124.3(6) . . ?
N1A C6A S6AB 120.0(4) . . ?
N5A C6A S6AB 115.7(5) . . ?
C6B N1B C2B 111.2(5) . . ?
C6B N1B Ni1 128.0(4) . . ?
C2B N1B Ni1 120.8(4) . . ?
N3B C2B N1B 127.6(6) . . ?
N3B C2B S2B 113.1(4) . . ?
N1B C2B S2B 119.3(5) . . ?
C2B S2B S3B 103.8(2) . . ?
S2B S3B Ni1 100.21(9) . . ?
C2B N3B C4B 115.3(5) . . ?
N41B C4B N5B 120.0(6) . . ?
N41B C4B N3B 118.2(5) . . ?
N5B C4B N3B 121.9(6) . . ?
C4B N41B C44B 121.7(5) . . ?
C4B N41B C42B 120.7(5) . . ?
C44B N41B C42B 117.0(6) . . ?
N41B C42B C43B 110.9(5) . . ?
N41B C44B C45B 109.7(6) . . ?
C6B N5B C4B 117.5(5) . . ?
N5B C6B N1B 126.4(5) . . ?
N5B C6B S6AB 107.0(4) . . ?
N1B C6B S6AB 126.6(5) . . ?
C6A S6AB C6B 109.3(3) . . ?
N1C Ni2 N1D 96.1(4) . . ?
N1C Ni2 S3D 167.6(9) . . ?
N1D Ni2 S3D 95.8(3) . . ?
N1C Ni2 S2C 73.4(3) . . ?
N1D Ni2 S2C 169.3(6) . . ?
S3D Ni2 S2C 94.8(3) . . ?
N1C Ni2 C2C 31.4(3) . . ?
N1D Ni2 C2C 127.2(4) . . ?
S3D Ni2 C2C 137.0(3) . . ?
S2C Ni2 C2C 42.2(2) . . ?
C6C N1C C2C 116.7(8) . . ?
C6C N1C Ni2 139.5(9) . . ?
C2C N1C Ni2 103.2(5) . . ?
N3C C2C N1C 125.3(9) . . ?
N3C C2C S2C 129.1(8) . . ?
N1C C2C S2C 105.6(6) . . ?
N3C C2C Ni2 170(2) . . ?
N1C C2C Ni2 45.4(4) . . ?
S2C C2C Ni2 60.4(3) . . ?
C2C S2C Ni2 77.5(3) . . ?
C2C N3C C4C 112.4(9) . . ?
N41C C4C N5C 118.0(10) . . ?
N41C C4C N3C 115.4(10) . . ?
N5C C4C N3C 126.2(9) . . ?
C4C N41C C44C 121.9(10) . . ?
C4C N41C C42C 120.6(10) . . ?
C44C N41C C42C 117.2(9) . . ?
N41C C42C C43C 112.3(11) . . ?
N41C C44C C45C 111.0(12) . . ?
C6C N5C C4C 114.4(8) . . ?
N1C C6C N5C 124.1(11) . . ?
N1C C6C S6CD 119.9(7) . . ?
N5C C6C S6CD 115.6(9) . . ?
C6D N1D C2D 110.9(8) . . ?
C6D N1D Ni2 128.0(7) . . ?
C2D N1D Ni2 120.7(6) . . ?
N3D C2D N1D 127.5(10) . . ?
N3D C2D S2D 112.8(8) . . ?
N1D C2D S2D 119.4(7) . . ?
C2D S2D S3D 103.8(4) . . ?
S2D S3D Ni2 100.3(3) . . ?
C2D N3D C4D 115.4(10) . . ?
N41D C4D N5D 120.3(10) . . ?
N41D C4D N3D 118.1(9) . . ?
N5D C4D N3D 121.6(9) . . ?
C4D N41D C44D 121.7(11) . . ?
C4D N41D C42D 120.5(10) . . ?
C44D N41D C42D 116.7(10) . . ?
N41D C42D C43D 110.8(10) . . ?
N41D C44D C45D 109.7(10) . . ?
C6D N5D C4D 117.6(9) . . ?
N5D C6D N1D 126.5(8) . . ?
N5D C6D S6CD 106.8(8) . . ?
N1D C6D S6CD 126.6(7) . . ?
C6C S6CD C6D 109.3(6) . . ?

loop_
_geom_bond_atom_site_label_1
_geom_bond_atom_site_label_2
_geom_bond_distance
_geom_bond_site_symmetry_2
_geom_bond_publ_flag
Ni1 N1A 1.841(5) . ?
Ni1 N1B 1.913(5) . ?
Ni1 S3B 2.1307(18) . ?
Ni1 S2A 2.240(2) . ?
Ni1 C2A 2.518(6) . ?
N1A C6A 1.323(8) . ?
N1A C2A 1.345(8) . ?
C2A N3A 1.323(7) . ?
C2A S2A 1.730(6) . ?
N3A C4A 1.367(8) . ?
C4A N41A 1.344(7) . ?
C4A N5A 1.350(8) . ?
N41A C44A 1.459(9) . ?
N41A C42A 1.473(9) . ?
C42A C43A 1.489(12) . ?
C44A C46A 1.496(16) . ?
C44A C45A 1.512(16) . ?
N5A C6A 1.325(7) . ?
C6A S6AB 1.751(7) . ?
N1B C6B 1.378(8) . ?
N1B C2B 1.378(7) . ?
C2B N3B 1.300(8) . ?
C2B S2B 1.733(6) . ?
S2B S3B 2.049(3) . ?
N3B C4B 1.372(8) . ?
C4B N41B 1.316(8) . ?
C4B N5B 1.362(7) . ?
N41B C44B 1.469(9) . ?
N41B C42B 1.470(8) . ?
C42B C43B 1.517(10) . ?
C44B C45B 1.538(10) . ?
N5B C6B 1.282(8) . ?
C6B S6AB 1.775(6) . ?
Ni2 N1C 1.840(7) . ?
Ni2 N1D 1.914(7) . ?
Ni2 S3D 2.130(5) . ?
Ni2 S2C 2.241(5) . ?
Ni2 C2C 2.517(7) . ?
N1C C6C 1.323(9) . ?
N1C C2C 1.346(9) . ?
C2C N3C 1.322(9) . ?
C2C S2C 1.730(8) . ?
N3C C4C 1.367(9) . ?
C4C N41C 1.344(9) . ?
C4C N5C 1.351(10) . ?
N41C C44C 1.459(10) . ?
N41C C42C 1.473(10) . ?
C42C C43C 1.490(13) . ?
C44C C45C 1.512(17) . ?
N5C C6C 1.325(8) . ?
C6C S6CD 1.751(8) . ?
N1D C6D 1.378(9) . ?
N1D C2D 1.379(8) . ?
C2D N3D 1.301(10) . ?
C2D S2D 1.733(8) . ?
S2D S3D 2.049(5) . ?
N3D C4D 1.372(9) . ?
C4D N41D 1.316(10) . ?
C4D N5D 1.361(9) . ?
N41D C44D 1.470(10) . ?
N41D C42D 1.470(9) . ?
C42D C43D 1.517(11) . ?
C44D C45D 1.539(12) . ?
N5D C6D 1.282(9) . ?
C6D S6CD 1.775(8) . ?
